data_2022510
loop_
_publ_author_name
'Liu, Yan'
'Zhang, Hong-Tao'

_publ_section_title
;
 A new two-dimensional folding sheet-like coordination polymer assembled
 from cadmium(II) and (<i>S</i>)-2-(benzylamino)succinic acid: synthesis,
 structure and properties
;
_journal_coeditor_code YP3220
_journal_issue 12
_journal_name_full 'Acta Crystallographica Section C'
_journal_page_first 770
_journal_page_last 776
_journal_paper_doi 10.1107/S2053229621011578
_journal_volume 77
_journal_year 2021
_chemical_absolute_configuration syn
_chemical_formula_iupac '[Cd (C11 H11 N O4) (H2 O1)2], H2 O'
_chemical_formula_moiety 'C11 H15 Cd N O6, H2 O'
_chemical_formula_sum 'C11 H17 Cd N O7'
_chemical_formula_weight 387.65
_chemical_name_systematic
'Poly[[diaqua[\m~3~-(<i>S</i>)-2-(benzylamino)succinato-\k^4^<i>N</i>,<i>O</i>^1^:<i>O</i>^1'^:<i>O</i>^4^]cadmium(II)] monohydrate]'
_space_group_crystal_system monoclinic
_space_group_IT_number 4
_space_group_name_Hall 'P 2yb'
_space_group_name_H-M_alt 'P 1 21 1'
_atom_sites_solution_hydrogens geom
_atom_sites_solution_primary direct
_atom_sites_solution_secondary difmap
_audit_creation_method SHELXL-2014/7
_cell_angle_alpha 90
_cell_angle_beta 95.025(2)
_cell_angle_gamma 90
_cell_formula_units_Z 2
_cell_length_a 5.8737(9)
_cell_length_b 8.3842(13)
_cell_length_c 13.788(2)
_cell_measurement_reflns_used 2906
_cell_measurement_temperature 298(2)
_cell_measurement_theta_max 27.40
_cell_measurement_theta_min 2.85
_cell_volume 676.40(18)
_computing_cell_refinement
;
SAINT (Bruker, 2004)
;
_computing_data_collection
;
APEX2 (Bruker, 2004)
;
_computing_data_reduction
;
SAINT (Bruker, 2004)
;
_computing_molecular_graphics
;
DIAMOND (Brandenburg, 2008)
;
_computing_structure_refinement
;
SHELXL2014 (Sheldrick, 2015)
;
_computing_structure_solution
;
SHELXS97 (Sheldrick, 2008)
;
_diffrn_ambient_temperature 298(2)
_diffrn_measured_fraction_theta_full 1.000
_diffrn_measured_fraction_theta_max 0.992
_diffrn_measurement_device_type 'Bruker APEXII CCD area detector'
_diffrn_measurement_method 'phi and omega scans'
_diffrn_radiation_type MoK\a
_diffrn_radiation_wavelength 0.71073
_diffrn_reflns_av_R_equivalents 0.0341
_diffrn_reflns_av_unetI/netI 0.0553
_diffrn_reflns_limit_h_max 7
_diffrn_reflns_limit_h_min -7
_diffrn_reflns_limit_k_max 10
_diffrn_reflns_limit_k_min -10
_diffrn_reflns_limit_l_max 17
_diffrn_reflns_limit_l_min -17
_diffrn_reflns_number 5888
_diffrn_reflns_theta_full 25.242
_diffrn_reflns_theta_max 27.610
_diffrn_reflns_theta_min 1.483
_diffrn_source 'fine-focus sealed tube'
_exptl_absorpt_coefficient_mu 1.645
_exptl_absorpt_correction_T_max 0.9077
_exptl_absorpt_correction_T_min 0.7649
_exptl_absorpt_correction_type multi-scan
_exptl_absorpt_process_details
;
(SADABS; Bruker, 2004)
;
_exptl_crystal_colour colorless
_exptl_crystal_density_diffrn 1.903
_exptl_crystal_description stick
_exptl_crystal_F_000 388
_exptl_crystal_size_max 0.19
_exptl_crystal_size_mid 0.08
_exptl_crystal_size_min 0.06
_refine_diff_density_max 0.492
_refine_diff_density_min -0.729
_refine_ls_abs_structure_details
;
Flack <i>x</i> determined using 1034 quotients [(I+)-(I-)]/[(I+)+(I-)]
(Parsons <i>et al.</i>,  2013)
;
_refine_ls_abs_structure_Flack 0.02(3)
_refine_ls_extinction_method none
_refine_ls_goodness_of_fit_ref 0.941
_refine_ls_hydrogen_treatment constr
_refine_ls_matrix_type full
_refine_ls_number_parameters 181
_refine_ls_number_reflns 2952
_refine_ls_number_restraints 163
_refine_ls_restrained_S_all 0.942
_refine_ls_R_factor_all 0.0378
_refine_ls_R_factor_gt 0.0303
_refine_ls_shift/su_max 0.001
_refine_ls_shift/su_mean 0.000
_refine_ls_structure_factor_coef Fsqd
_refine_ls_weighting_details 'w=1/[\s^2^(Fo^2^)+(0.0280P)^2^+0.1306P] where P=(Fo^2^+2Fc^2^)/3'
_refine_ls_weighting_scheme calc
_refine_ls_wR_factor_gt 0.0609
_refine_ls_wR_factor_ref 0.0642
_reflns_number_gt 2618
_reflns_number_total 2952
_reflns_threshold_expression 'I > 2\s(I)'
_cod_data_source_file yp3220sup1.cif
_cod_data_source_block I
_cod_original_cell_volume 676.39(18)
_cod_original_sg_symbol_H-M 'P 21'
_cod_database_code 2022510
_shelx_space_group_comment
;
The symmetry employed for this shelxl refinement is uniquely defined
by the following loop, which should always be used as a source of
symmetry information in preference to the above space-group names.
They are only intended as comments.
;
_shelx_estimated_absorpt_t_min 0.854
_shelx_estimated_absorpt_t_max 0.906

loop_
_space_group_symop_operation_xyz
'x, y, z'
'-x, y+1/2, -z'

loop_
_atom_site_type_symbol
_atom_site_label
_atom_site_fract_x
_atom_site_fract_y
_atom_site_fract_z
_atom_site_U_iso_or_equiv
_atom_site_adp_type
_atom_site_calc_flag
_atom_site_occupancy
_atom_site_disorder_assembly
_atom_site_disorder_group
C C1 0.1300(10) 1.1079(7) 0.9031(5) 0.0219(13) Uani d 1 . .
C C2 0.1356(10) 1.0916(7) 0.7942(4) 0.0209(12) Uani d 1 . .
H H2A 0.1945 1.1898 0.7689 0.025 Uiso calc 1 . .
H H2B -0.0197 1.0782 0.7651 0.025 Uiso calc 1 . .
C C3 0.2806(10) 0.9522(7) 0.7624(4) 0.0186(11) Uani d 1 . .
H H3 0.3115 0.9725 0.6948 0.022 Uiso calc 1 . .
C C4 0.5138(10) 0.9421(8) 0.8227(4) 0.0209(12) Uani d 1 . .
C C5 0.0106(10) 0.7718(9) 0.6718(4) 0.0251(16) Uani d 1 . .
H H5A -0.0956 0.8602 0.6623 0.030 Uiso calc 1 . .
H H5B -0.0787 0.6760 0.6792 0.030 Uiso calc 1 . .
C C6 0.1368(10) 0.7545(16) 0.5806(4) 0.0312(12) Uani d 1 . .
C C7 0.3356(14) 0.6713(10) 0.5793(6) 0.0421(16) Uani d 1 . .
H H7 0.3974 0.6228 0.6363 0.051 Uiso calc 1 . .
C C8 0.4490(16) 0.6567(11) 0.4955(6) 0.0521(19) Uani d 1 . .
H H8 0.5843 0.5990 0.4960 0.062 Uiso calc 1 . .
C C9 0.3559(15) 0.7302(16) 0.4113(5) 0.0552(19) Uani d 1 . .
H H9 0.4273 0.7191 0.3541 0.066 Uiso calc 1 . .
C C10 0.1607(17) 0.8188(10) 0.4110(6) 0.0526(19) Uani d 1 . .
H H10 0.1020 0.8695 0.3542 0.063 Uiso calc 1 . .
C C11 0.0498(14) 0.8331(9) 0.4956(5) 0.0400(16) Uani d 1 . .
H H11 -0.0818 0.8947 0.4957 0.048 Uiso calc 1 . .
Cd Cd1 0.96415(6) 0.74712(6) 0.90460(3) 0.02046(11) Uani d 1 . .
N N1 0.1560(8) 0.7989(5) 0.7634(3) 0.0172(10) Uani d 1 . .
H H1 0.2750 0.7169 0.7638 0.021 Uiso calc 1 . .
O O1 0.1267(6) 1.2448(10) 0.9390(2) 0.0273(8) Uani d 1 . .
O O2 0.1289(8) 0.9843(5) 0.9540(3) 0.0265(10) Uani d 1 . .
O O3 0.5961(7) 0.8057(5) 0.8413(3) 0.0293(11) Uani d 1 . .
O O4 0.6078(8) 1.0714(6) 0.8485(4) 0.0290(11) Uani d 1 . .
O O5 1.3199(8) 0.6231(5) 0.9575(3) 0.0304(11) Uani d 1 . .
H H5C 1.4262 0.6906 0.9524 0.037 Uiso d 1 . .
H H5D 1.3117 0.5849 1.0136 0.037 Uiso d 1 . .
O O6 0.9241(8) 0.5040(5) 0.8279(3) 0.0288(10) Uani d 1 . .
H H6A 0.7810 0.4793 0.8216 0.035 Uiso d 1 . .
H H6B 0.9329 0.4305 0.8705 0.035 Uiso d 1 . .
O O7 0.4959(10) 0.4009(7) 0.8164(4) 0.0433(14) Uani d 1 . .
H H7A 0.4064 0.4804 0.8180 0.052 Uiso d 1 . .
H H7B 0.4775 0.3390 0.8639 0.052 Uiso d 1 . .

loop_
_atom_site_aniso_label
_atom_site_aniso_U_11
_atom_site_aniso_U_22
_atom_site_aniso_U_33
_atom_site_aniso_U_12
_atom_site_aniso_U_13
_atom_site_aniso_U_23
C1 0.016(3) 0.029(3) 0.021(3) 0.002(2) 0.002(2) -0.001(3)
C2 0.020(3) 0.022(3) 0.021(3) 0.000(2) 0.001(2) 0.001(2)
C3 0.019(3) 0.022(3) 0.015(3) -0.003(2) 0.000(2) 0.000(2)
C4 0.014(3) 0.031(3) 0.019(3) -0.001(2) 0.005(2) -0.002(2)
C5 0.023(3) 0.034(4) 0.018(3) -0.005(3) -0.002(2) -0.002(3)
C6 0.036(3) 0.037(3) 0.020(2) -0.009(4) -0.001(2) -0.005(4)
C7 0.047(4) 0.050(3) 0.030(3) 0.003(3) 0.008(3) -0.005(3)
C8 0.055(4) 0.060(4) 0.042(4) 0.003(4) 0.011(4) -0.009(3)
C9 0.075(4) 0.058(5) 0.035(3) -0.001(5) 0.020(3) -0.004(4)
C10 0.071(5) 0.055(4) 0.032(4) -0.004(4) 0.003(4) 0.006(3)
C11 0.051(4) 0.042(3) 0.027(3) 0.002(3) -0.002(3) 0.002(3)
Cd1 0.01802(18) 0.02181(17) 0.02179(19) -0.0004(3) 0.00304(13) 0.0003(3)
N1 0.016(2) 0.018(2) 0.018(2) -0.0013(17) 0.0025(19) -0.0013(17)
O1 0.038(2) 0.0208(16) 0.0243(19) -0.007(5) 0.0081(16) 0.002(4)
O2 0.036(3) 0.025(2) 0.018(2) -0.0050(19) 0.005(2) 0.0002(18)
O3 0.018(2) 0.032(2) 0.038(3) 0.0054(17) 0.002(2) 0.0025(19)
O4 0.019(3) 0.031(3) 0.037(3) -0.004(2) -0.002(2) -0.004(2)
O5 0.027(3) 0.034(3) 0.031(3) 0.003(2) 0.002(2) 0.014(2)
O6 0.033(3) 0.025(2) 0.028(3) -0.005(2) 0.002(2) 0.0018(19)
O7 0.034(3) 0.040(3) 0.057(4) -0.009(3) 0.013(3) 0.005(3)

loop_
_atom_type_symbol
_atom_type_description
_atom_type_scat_dispersion_real
_atom_type_scat_dispersion_imag
_atom_type_scat_source
C C 0.0033 0.0016 'International Tables Vol C Tables 4.2.6.8 and 6.1.1.4'
H H 0.0000 0.0000 'International Tables Vol C Tables 4.2.6.8 and 6.1.1.4'
N N 0.0061 0.0033 'International Tables Vol C Tables 4.2.6.8 and 6.1.1.4'
O O 0.0106 0.0060 'International Tables Vol C Tables 4.2.6.8 and 6.1.1.4'
Cd Cd -0.8075 1.2024 'International Tables Vol C Tables 4.2.6.8 and 6.1.1.4'

loop_
_geom_angle_atom_site_label_1
_geom_angle_atom_site_label_2
_geom_angle_atom_site_label_3
_geom_angle_site_symmetry_1
_geom_angle_site_symmetry_3
_geom_angle
_geom_angle_publ_flag
O1 C1 O2 . . 122.5(6) ?
O1 C1 C2 . . 118.6(5) ?
O2 C1 C2 . . 118.9(5) ?
C1 C2 C3 . . 114.5(5) ?
C1 C2 H2A . . 108.6 ?
C3 C2 H2A . . 108.6 ?
C1 C2 H2B . . 108.6 ?
C3 C2 H2B . . 108.6 ?
H2A C2 H2B . . 107.6 ?
N1 C3 C2 . . 111.8(5) ?
N1 C3 C4 . . 111.4(5) ?
C2 C3 C4 . . 112.2(5) ?
N1 C3 H3 . . 107.0 ?
C2 C3 H3 . . 107.0 ?
C4 C3 H3 . . 107.0 ?
O4 C4 O3 . . 125.2(6) ?
O4 C4 C3 . . 117.0(6) ?
O3 C4 C3 . . 117.8(5) ?
N1 C5 C6 . . 115.7(5) ?
N1 C5 H5A . . 108.4 ?
C6 C5 H5A . . 108.4 ?
N1 C5 H5B . . 108.4 ?
C6 C5 H5B . . 108.4 ?
H5A C5 H5B . . 107.4 ?
C7 C6 C11 . . 118.7(6) ?
C7 C6 C5 . . 122.7(7) ?
C11 C6 C5 . . 118.6(7) ?
C6 C7 C8 . . 122.0(7) ?
C6 C7 H7 . . 119.0 ?
C8 C7 H7 . . 119.0 ?
C9 C8 C7 . . 118.4(8) ?
C9 C8 H8 . . 120.8 ?
C7 C8 H8 . . 120.8 ?
C10 C9 C8 . . 121.0(8) ?
C10 C9 H9 . . 119.5 ?
C8 C9 H9 . . 119.5 ?
C9 C10 C11 . . 119.9(8) ?
C9 C10 H10 . . 120.0 ?
C11 C10 H10 . . 120.0 ?
C10 C11 C6 . . 119.9(8) ?
C10 C11 H11 . . 120.1 ?
C6 C11 H11 . . 120.1 ?
O1 Cd1 O2 2_647 1_655 81.6(2) y
O1 Cd1 O6 2_647 . 114.0(2) ?
O2 Cd1 O6 1_655 . 158.56(15) ?
O1 Cd1 O3 2_647 . 94.07(15) y
O2 Cd1 O3 1_655 . 106.53(16) ?
O6 Cd1 O3 . . 87.70(16) ?
O1 Cd1 N1 2_647 1_655 161.88(18) ?
O2 Cd1 N1 1_655 1_655 82.33(15) y
O6 Cd1 N1 . 1_655 79.72(16) y
O3 Cd1 N1 . 1_655 98.42(16) y
O1 Cd1 O5 2_647 . 88.75(16) ?
O2 Cd1 O5 1_655 . 87.24(16) ?
O6 Cd1 O5 . . 78.83(16) y
O3 Cd1 O5 . . 166.20(16) ?
N1 Cd1 O5 1_655 . 82.23(16) y
C5 N1 C3 . . 112.0(5) ?
C5 N1 Cd1 . 1_455 113.1(3) ?
C3 N1 Cd1 . 1_455 115.9(3) ?
C5 N1 H1 . . 104.8 ?
C3 N1 H1 . . 104.8 ?
Cd1 N1 H1 1_455 . 104.8 ?
C1 O1 Cd1 . 2_657 113.4(5) ?
C1 O2 Cd1 . 1_455 125.2(4) ?
C4 O3 Cd1 . . 126.8(4) ?
Cd1 O5 H5C . . 108.3 ?
Cd1 O5 H5D . . 109.1 ?
H5C O5 H5D . . 115.5 ?
Cd1 O6 H6A . . 108.6 ?
Cd1 O6 H6B . . 109.1 ?
H6A O6 H6B . . 84.0 ?
O7 O7 H7A 1 . 0.0 ?
O7 O7 H7B 1 . 0.0 ?
H7A O7 H7B . . 109.7 ?

loop_
_geom_bond_atom_site_label_1
_geom_bond_atom_site_label_2
_geom_bond_site_symmetry_2
_geom_bond_distance
_geom_bond_publ_flag
C1 O1 . 1.250(9) ?
C1 O2 . 1.252(7) ?
C1 C2 . 1.511(8) ?
C2 C3 . 1.533(8) ?
C2 H2A . 0.9700 ?
C2 H2B . 0.9700 ?
C3 N1 . 1.480(7) ?
C3 C4 . 1.541(8) ?
C3 H3 . 0.9800 ?
C4 O4 . 1.254(8) ?
C4 O3 . 1.259(7) ?
C5 N1 . 1.478(7) ?
C5 C6 . 1.521(8) ?
C5 H5A . 0.9700 ?
C5 H5B . 0.9700 ?
C6 C7 . 1.362(11) ?
C6 C11 . 1.402(10) ?
C7 C8 . 1.389(11) ?
C7 H7 . 0.9300 ?
C8 C9 . 1.384(12) ?
C8 H8 . 0.9300 ?
C9 C10 . 1.365(13) ?
C9 H9 . 0.9300 ?
C10 C11 . 1.390(11) ?
C10 H10 . 0.9300 ?
C11 H11 . 0.9300 ?
Cd1 O1 2_647 2.267(3) ?
Cd1 O2 1_655 2.289(4) ?
Cd1 O6 . 2.298(4) y
Cd1 O3 . 2.312(4) y
Cd1 N1 1_655 2.374(5) y
Cd1 O5 . 2.390(4) ?
N1 Cd1 1_455 2.374(5) ?
N1 H1 . 0.9800 ?
O1 Cd1 2_657 2.267(3) y
O2 Cd1 1_455 2.289(4) y
O5 H5C . 0.8504 ?
O5 H5D . 0.8421 ?
O6 H6A . 0.8625 ?
O6 H6B . 0.8500 ?
O7 O7 1 0.000(18) ?
O7 H7A . 0.8500 ?
O7 H7B . 0.8500 ?

loop_
_geom_hbond_atom_site_label_D
_geom_hbond_atom_site_label_H
_geom_hbond_atom_site_label_A
_geom_hbond_site_symmetry_A
_geom_hbond_distance_DH
_geom_hbond_distance_HA
_geom_hbond_distance_DA
_geom_hbond_angle_DHA
C5 H5B O6 1_455 0.97 2.51 3.182(8) 126.7
C2 H2B O4 1_455 0.97 2.56 3.256(8) 128.8
C2 H2A O7 1_565 0.97 2.55 3.345(8) 139.4
O7 H7B O4 1_545 0.85 2.39 2.865(7) 116.2
O7 H7B O1 1_545 0.85 2.51 3.149(7) 132.3
O7 H7A O5 1_455 0.85 2.36 2.945(7) 126.6
O6 H6B O2 2_647 0.85 2.52 3.055(6) 121.9
O6 H6B O1 1_645 0.85 2.10 2.858(8) 147.7
O6 H6A O7 1 0.86 1.79 2.651(7) 171.7
O5 H5D O4 2_747 0.84 1.92 2.706(7) 154.4
O5 H5C O3 1_655 0.85 2.13 2.829(6) 139.0
N1 H1 O3 . 0.98 2.21 2.712(6) 110.1

loop_
_geom_torsion_atom_site_label_1
_geom_torsion_atom_site_label_2
_geom_torsion_atom_site_label_3
_geom_torsion_atom_site_label_4
_geom_torsion_site_symmetry_1
_geom_torsion_site_symmetry_2
_geom_torsion_site_symmetry_3
_geom_torsion_site_symmetry_4
_geom_torsion
_geom_torsion_publ_flag
O1 C1 C2 C3 . . . . 143.6(5) y
O2 C1 C2 C3 . . . . -36.5(8) y
C1 C2 C3 N1 . . . . 80.6(6) y
C1 C2 C3 C4 . . . . -45.4(7) y
N1 C3 C4 O4 . . . . -161.9(5) ?
C2 C3 C4 O4 . . . . -35.7(7) ?
N1 C3 C4 O3 . . . . 18.9(7) y
C2 C3 C4 O3 . . . . 145.0(6) ?
N1 C5 C6 C7 . . . . 40.6(13) ?
N1 C5 C6 C11 . . . . -136.7(8) ?
C11 C6 C7 C8 . . . . -2.7(14) ?
C5 C6 C7 C8 . . . . -179.9(8) ?
C6 C7 C8 C9 . . . . 0.3(14) ?
C7 C8 C9 C10 . . . . 1.8(16) ?
C8 C9 C10 C11 . . . . -1.5(16) ?
C9 C10 C11 C6 . . . . -1.0(14) ?
C7 C6 C11 C10 . . . . 3.0(14) ?
C5 C6 C11 C10 . . . . -179.6(8) ?
C6 C5 N1 C3 . . . . 64.1(9) ?
C6 C5 N1 Cd1 . . . 1_455 -162.6(6) ?
C2 C3 N1 C5 . . . . 85.2(6) y
C4 C3 N1 C5 . . . . -148.4(5) y
C2 C3 N1 Cd1 . . . 1_455 -46.6(6) ?
C4 C3 N1 Cd1 . . . 1_455 79.8(5) ?
O2 C1 O1 Cd1 . . . 2_657 -13.5(7) y
C2 C1 O1 Cd1 . . . 2_657 166.5(4) ?
O1 C1 O2 Cd1 . . . 1_455 148.0(4) y
C2 C1 O2 Cd1 . . . 1_455 -32.0(8) ?
O4 C4 O3 Cd1 . . . . -10.9(9) ?
C3 C4 O3 Cd1 . . . . 168.2(4) ?

_cod_database_fobs_code 2022510
